data_7716984
loop_
_publ_author_name
'Scarpelli, Francesca'
'Crispini, Alessandra'
'Aiello, Iolinda'
'Godbert, Nicolas'
'Marchetti, Fabio'
'Xhafa, Sonila'
'De Filpo, Giovanni'
'Baratta, Mariafrancesca'
'Berardi, Riccardo'
'Alfano, Pasquale'
'Giorno, Eugenia'

_publ_section_title
;
 Bioactive Ag(i) coordination complexes as dopants for castor oil
 plasticized ethylcellulose films
;
_journal_issue 38
_journal_name_full 'Dalton Transactions'
_journal_page_first 15992
_journal_page_last 16004
_journal_paper_doi 10.1039/D4DT02201G
_journal_volume 53
_journal_year 2024
_chemical_formula_moiety 'C21 H17 Ag F3 N5 O2'
_chemical_formula_sum 'C21 H17 Ag F3 N5 O2'
_chemical_formula_weight 536.27
_space_group_crystal_system monoclinic
_space_group_IT_number 15
_space_group_name_Hall '-C 2yc'
_space_group_name_H-M_alt 'C 1 2/c 1'
_atom_sites_solution_hydrogens geom
_audit_creation_method SHELXL-2014/7
_audit_update_record
;
2024-08-01 deposited with the CCDC.	2024-09-06 downloaded from the CCDC.
;
_cell_angle_alpha 90
_cell_angle_beta 122.528(14)
_cell_angle_gamma 90
_cell_formula_units_Z 8
_cell_length_a 25.799(5)
_cell_length_b 12.7842(17)
_cell_length_c 15.510(4)
_cell_measurement_reflns_used 8870
_cell_measurement_temperature 293(2)
_cell_measurement_theta_max 26.05
_cell_measurement_theta_min 2.63
_cell_volume 4313.0(16)
_computing_cell_refinement 'Bruker SAINT'
_computing_data_collection 'Bruker APEX2'
_computing_data_reduction 'Bruker SAINT'
_computing_structure_refinement 'SHELXL-2014/7 (Sheldrick, 2014)'
_computing_structure_solution 'SHELXL-2014/7 (Sheldrick, 2014)'
_diffrn_ambient_temperature 293(2)
_diffrn_measured_fraction_theta_full 0.999
_diffrn_measured_fraction_theta_max 0.999
_diffrn_measurement_device_type 'Bruker APEX-II CCD'
_diffrn_measurement_method 'omega scan'
_diffrn_radiation_monochromator graphite
_diffrn_radiation_type MoK\a
_diffrn_radiation_wavelength 0.71073
_diffrn_reflns_av_R_equivalents 0.0285
_diffrn_reflns_av_unetI/netI 0.0083
_diffrn_reflns_Laue_measured_fraction_full 0.999
_diffrn_reflns_Laue_measured_fraction_max 0.999
_diffrn_reflns_limit_h_max 31
_diffrn_reflns_limit_h_min -31
_diffrn_reflns_limit_k_max 15
_diffrn_reflns_limit_k_min -15
_diffrn_reflns_limit_l_max 18
_diffrn_reflns_limit_l_min -18
_diffrn_reflns_number 86714
_diffrn_reflns_point_group_measured_fraction_full 0.999
_diffrn_reflns_point_group_measured_fraction_max 0.999
_diffrn_reflns_theta_full 25.242
_diffrn_reflns_theta_max 25.694
_diffrn_reflns_theta_min 2.634
_diffrn_source 'fine-focus sealed tube'
_exptl_absorpt_coefficient_mu 0.989
_exptl_absorpt_correction_T_max 0.7193
_exptl_absorpt_correction_T_min 0.4560
_exptl_absorpt_correction_type multi-scan
_exptl_absorpt_process_details 'Bruker SADABS'
_exptl_crystal_colour colourless
_exptl_crystal_density_diffrn 1.652
_exptl_crystal_description parallelepiped
_exptl_crystal_F_000 2144
_exptl_crystal_size_max 0.30
_exptl_crystal_size_mid 0.30
_exptl_crystal_size_min 0.10
_refine_diff_density_max 0.534
_refine_diff_density_min -0.899
_refine_diff_density_rms 0.063
_refine_ls_extinction_method none
_refine_ls_goodness_of_fit_ref 1.070
_refine_ls_hydrogen_treatment constr
_refine_ls_matrix_type full
_refine_ls_number_parameters 290
_refine_ls_number_reflns 4112
_refine_ls_number_restraints 0
_refine_ls_restrained_S_all 1.070
_refine_ls_R_factor_all 0.0328
_refine_ls_R_factor_gt 0.0280
_refine_ls_shift/su_max 0.001
_refine_ls_shift/su_mean 0.000
_refine_ls_structure_factor_coef Fsqd
_refine_ls_weighting_details 'w=1/[\s^2^(Fo^2^)+(0.0335P)^2^+5.4097P] where P=(Fo^2^+2Fc^2^)/3'
_refine_ls_weighting_scheme calc
_refine_ls_wR_factor_gt 0.0702
_refine_ls_wR_factor_ref 0.0746
_reflns_Friedel_coverage 0.000
_reflns_number_gt 3638
_reflns_number_total 4112
_reflns_threshold_expression 'I > 2\s(I)'
_cod_data_source_file d4dt02201g1.cif
_cod_data_source_block shelx_1
_cod_depositor_comments 'Adding full bibliography for 7716984--7716985.cif.'
_cod_original_cell_volume 4313.0(15)
_cod_original_sg_symbol_H-M 'C 2/c'
_cod_database_code 7716984
_shelx_shelxl_version_number 2014/7
_shelx_space_group_comment
;
The symmetry employed for this shelxl refinement is uniquely defined
by the following loop, which should always be used as a source of
symmetry information in preference to the above space-group names.
They are only intended as comments.
;

loop_
_space_group_symop_operation_xyz
'x, y, z'
'-x, y, -z+1/2'
'x+1/2, y+1/2, z'
'-x+1/2, y+1/2, -z+1/2'
'-x, -y, -z'
'x, -y, z-1/2'
'-x+1/2, -y+1/2, -z'
'x+1/2, -y+1/2, z-1/2'

loop_
_atom_site_label
_atom_site_type_symbol
_atom_site_fract_x
_atom_site_fract_y
_atom_site_fract_z
_atom_site_U_iso_or_equiv
_atom_site_adp_type
_atom_site_occupancy
_atom_site_site_symmetry_order
_atom_site_calc_flag
_atom_site_refinement_flags_posn
_atom_site_refinement_flags_adp
_atom_site_refinement_flags_occupancy
_atom_site_disorder_assembly
_atom_site_disorder_group
Ag Ag 0.45723(2) 0.32944(2) 0.34720(2) 0.06345(9) Uani 1 1 d . . . . .
N1 N 0.41394(8) 0.48074(14) 0.35336(14) 0.0457(4) Uani 1 1 d . . . . .
N2 N 0.45088(8) 0.57082(13) 0.38167(14) 0.0425(4) Uani 1 1 d . . . . .
N3 N 0.52431(8) 0.46974(15) 0.37592(13) 0.0441(4) Uani 1 1 d . . . . .
N5 N 0.39316(8) 0.01448(14) 0.25764(14) 0.0440(4) Uani 1 1 d . . . . .
N4 N 0.44064(9) 0.16580(14) 0.31461(16) 0.0481(4) Uani 1 1 d . . . . .
O1 O 0.44733(8) 0.74503(13) 0.42583(16) 0.0651(5) Uani 1 1 d . . . . .
O2 O 0.27006(8) 0.62134(18) 0.36780(17) 0.0773(6) Uani 1 1 d . . . . .
F1 F 0.33270(10) 0.84695(14) 0.37176(16) 0.0873(5) Uani 1 1 d . . . . .
F2 F 0.37994(9) 0.78533(14) 0.52558(13) 0.0813(5) Uani 1 1 d . . . . .
F3 F 0.28155(10) 0.80704(17) 0.4389(2) 0.1024(7) Uani 1 1 d . . . . .
C1 C 0.42292(10) 0.65759(16) 0.39848(17) 0.0442(5) Uani 1 1 d . . . . .
C2 C 0.36477(9) 0.61541(17) 0.37745(15) 0.0437(5) Uani 1 1 d . . . . .
C3 C 0.36380(10) 0.50784(18) 0.35054(16) 0.0453(5) Uani 1 1 d . . . . .
C4 C 0.31465(12) 0.4265(2) 0.3209(2) 0.0652(7) Uani 1 1 d . . . . .
H4A H 0.3263 0.3625 0.3033 0.098 Uiso 1 1 calc R U . . .
H4B H 0.2765 0.4509 0.2631 0.098 Uiso 1 1 calc R U . . .
H4C H 0.3099 0.4143 0.3773 0.098 Uiso 1 1 calc R U . . .
C5 C 0.31865(11) 0.66321(19) 0.38868(18) 0.0517(6) Uani 1 1 d . . . . .
C6 C 0.32866(13) 0.7769(2) 0.4318(2) 0.0618(6) Uani 1 1 d . . . . .
C7 C 0.50687(9) 0.56540(17) 0.38568(15) 0.0421(5) Uani 1 1 d . . . . .
C8 C 0.54144(12) 0.6555(2) 0.3980(2) 0.0592(6) Uani 1 1 d . . . . .
H8 H 0.5289 0.7211 0.4059 0.071 Uiso 1 1 calc R U . . .
C9 C 0.59482(12) 0.6436(2) 0.3980(2) 0.0671(7) Uani 1 1 d . . . . .
H9 H 0.6187 0.7017 0.4062 0.081 Uiso 1 1 calc R U . . .
C10 C 0.61263(11) 0.5456(2) 0.38595(19) 0.0613(7) Uani 1 1 d . . . . .
H10 H 0.6479 0.5369 0.3844 0.074 Uiso 1 1 calc R U . . .
C11 C 0.57678(11) 0.4612(2) 0.37630(17) 0.0527(5) Uani 1 1 d . . . . .
H11 H 0.5892 0.3949 0.3697 0.063 Uiso 1 1 calc R U . . .
C12 C 0.38892(10) 0.11945(17) 0.24456(17) 0.0463(5) Uani 1 1 d . . . . .
H12 H 0.3543 0.1544 0.1933 0.056 Uiso 1 1 calc R U . . .
C14 C 0.47985(11) 0.0862(2) 0.3755(2) 0.0549(6) Uani 1 1 d . . . . .
H14 H 0.5198 0.0955 0.4313 0.066 Uiso 1 1 calc R U . . .
C13 C 0.45103(10) -0.00702(19) 0.34117(19) 0.0536(6) Uani 1 1 d . . . . .
H13 H 0.4671 -0.0726 0.3685 0.064 Uiso 1 1 calc R U . . .
C15 C 0.34482(11) -0.06206(19) 0.19383(19) 0.0543(6) Uani 1 1 d . . . . .
H15A H 0.3062 -0.0373 0.1828 0.065 Uiso 1 1 calc R U . . .
H15B H 0.3546 -0.1277 0.2307 0.065 Uiso 1 1 calc R U . . .
C16 C 0.33652(9) -0.08207(15) 0.09040(17) 0.0418(5) Uani 1 1 d . . . . .
C17 C 0.28042(11) -0.1182(3) 0.0103(2) 0.0675(7) Uani 1 1 d . . . . .
H17 H 0.2481 -0.1274 0.0200 0.081 Uiso 1 1 calc R U . . .
C18 C 0.27148(14) -0.1410(3) -0.0844(2) 0.0837(9) Uani 1 1 d . . . . .
H18 H 0.2335 -0.1653 -0.1372 0.100 Uiso 1 1 calc R U . . .
C19 C 0.31823(15) -0.1280(2) -0.1006(2) 0.0695(7) Uani 1 1 d . . . . .
H19 H 0.3120 -0.1425 -0.1643 0.083 Uiso 1 1 calc R U . . .
C20 C 0.37430(15) -0.0934(2) -0.0221(2) 0.0712(8) Uani 1 1 d . . . . .
H20 H 0.4064 -0.0855 -0.0324 0.085 Uiso 1 1 calc R U . . .
C21 C 0.38376(12) -0.0699(2) 0.0735(2) 0.0618(7) Uani 1 1 d . . . . .
H21 H 0.4220 -0.0459 0.1260 0.074 Uiso 1 1 calc R U . . .

loop_
_atom_site_aniso_label
_atom_site_aniso_U_11
_atom_site_aniso_U_22
_atom_site_aniso_U_33
_atom_site_aniso_U_23
_atom_site_aniso_U_13
_atom_site_aniso_U_12
Ag 0.08611(17) 0.03685(12) 0.06042(14) -0.01024(8) 0.03478(12) -0.01300(8)
N1 0.0458(10) 0.0368(9) 0.0541(10) -0.0070(8) 0.0266(9) -0.0125(8)
N2 0.0410(9) 0.0352(9) 0.0500(10) -0.0057(7) 0.0237(8) -0.0108(7)
N3 0.0433(9) 0.0461(10) 0.0392(9) -0.0020(8) 0.0197(8) -0.0057(8)
N5 0.0488(10) 0.0372(9) 0.0512(10) -0.0089(8) 0.0303(9) -0.0054(7)
N4 0.0502(10) 0.0381(10) 0.0533(11) -0.0081(8) 0.0260(9) -0.0048(8)
O1 0.0662(11) 0.0408(9) 0.0917(13) -0.0179(9) 0.0448(10) -0.0155(8)
O2 0.0503(10) 0.0923(15) 0.0902(14) -0.0226(12) 0.0384(10) -0.0118(10)
F1 0.1127(14) 0.0654(10) 0.0999(14) 0.0284(9) 0.0678(12) 0.0249(10)
F2 0.0975(13) 0.0662(10) 0.0629(10) -0.0155(8) 0.0317(9) -0.0039(9)
F3 0.1093(15) 0.0892(13) 0.148(2) -0.0077(13) 0.0956(16) 0.0163(12)
C1 0.0455(11) 0.0395(11) 0.0412(11) -0.0022(9) 0.0192(9) -0.0044(9)
C2 0.0407(11) 0.0460(12) 0.0371(10) -0.0021(9) 0.0162(9) -0.0045(9)
C3 0.0409(11) 0.0494(12) 0.0406(11) -0.0040(9) 0.0186(9) -0.0110(9)
C4 0.0526(14) 0.0613(16) 0.0812(18) -0.0141(14) 0.0358(14) -0.0223(12)
C5 0.0452(12) 0.0623(15) 0.0409(12) 0.0012(10) 0.0186(10) 0.0019(10)
C6 0.0704(17) 0.0582(15) 0.0643(16) 0.0057(13) 0.0411(14) 0.0133(13)
C7 0.0392(10) 0.0442(11) 0.0358(10) 0.0007(8) 0.0154(9) -0.0063(9)
C8 0.0517(13) 0.0456(13) 0.0777(17) -0.0017(12) 0.0330(13) -0.0135(10)
C9 0.0521(14) 0.0677(17) 0.0810(19) -0.0007(14) 0.0354(14) -0.0202(13)
C10 0.0452(13) 0.0806(19) 0.0569(14) -0.0045(13) 0.0268(11) -0.0104(12)
C11 0.0472(12) 0.0619(15) 0.0435(12) -0.0029(11) 0.0207(10) 0.0004(11)
C12 0.0481(12) 0.0404(11) 0.0472(12) -0.0026(9) 0.0235(10) 0.0012(9)
C14 0.0427(12) 0.0506(13) 0.0608(14) -0.0062(11) 0.0207(11) 0.0027(10)
C13 0.0523(13) 0.0412(12) 0.0643(15) 0.0008(10) 0.0293(12) 0.0088(10)
C15 0.0597(14) 0.0514(13) 0.0644(14) -0.0188(11) 0.0418(12) -0.0215(11)
C16 0.0450(11) 0.0299(9) 0.0546(12) -0.0044(9) 0.0295(10) -0.0027(8)
C17 0.0415(12) 0.097(2) 0.0618(16) -0.0114(15) 0.0263(12) -0.0019(13)
C18 0.0597(17) 0.118(3) 0.0550(16) -0.0158(17) 0.0188(14) -0.0066(17)
C19 0.089(2) 0.0723(18) 0.0538(15) -0.0037(13) 0.0432(15) -0.0005(16)
C20 0.085(2) 0.0775(19) 0.0775(19) -0.0133(15) 0.0613(17) -0.0176(16)
C21 0.0590(14) 0.0725(17) 0.0660(16) -0.0185(13) 0.0416(13) -0.0242(13)

loop_
_atom_type_symbol
_atom_type_description
_atom_type_scat_dispersion_real
_atom_type_scat_dispersion_imag
_atom_type_scat_source
C C 0.0033 0.0016 'International Tables Vol C Tables 4.2.6.8 and 6.1.1.4'
H H 0.0000 0.0000 'International Tables Vol C Tables 4.2.6.8 and 6.1.1.4'
N N 0.0061 0.0033 'International Tables Vol C Tables 4.2.6.8 and 6.1.1.4'
O O 0.0106 0.0060 'International Tables Vol C Tables 4.2.6.8 and 6.1.1.4'
F F 0.0171 0.0103 'International Tables Vol C Tables 4.2.6.8 and 6.1.1.4'
Ag Ag -0.8971 1.1015 'International Tables Vol C Tables 4.2.6.8 and 6.1.1.4'

loop_
_geom_angle_atom_site_label_1
_geom_angle_atom_site_label_2
_geom_angle_atom_site_label_3
_geom_angle
_geom_angle_site_symmetry_1
_geom_angle_site_symmetry_3
_geom_angle_publ_flag
N4 Ag N1 143.64(7) . . ?
N4 Ag N3 145.05(7) . . ?
N1 Ag N3 70.79(6) . . ?
C3 N1 N2 106.48(17) . . ?
C3 N1 Ag 136.25(14) . . ?
N2 N1 Ag 116.52(13) . . ?
N1 N2 C7 118.59(17) . . ?
N1 N2 C1 111.76(16) . . ?
C7 N2 C1 129.60(17) . . ?
C7 N3 C11 117.95(19) . . ?
C7 N3 Ag 117.27(13) . . ?
C11 N3 Ag 124.63(16) . . ?
C12 N5 C13 107.34(19) . . ?
C12 N5 C15 126.0(2) . . ?
C13 N5 C15 126.7(2) . . ?
C12 N4 C14 105.95(19) . . ?
C12 N4 Ag 128.06(16) . . ?
C14 N4 Ag 125.18(16) . . ?
O1 C1 N2 123.5(2) . . ?
O1 C1 C2 133.0(2) . . ?
N2 C1 C2 103.48(17) . . ?
C5 C2 C3 124.1(2) . . ?
C5 C2 C1 129.7(2) . . ?
C3 C2 C1 105.96(19) . . ?
N1 C3 C2 112.31(18) . . ?
N1 C3 C4 118.6(2) . . ?
C2 C3 C4 129.1(2) . . ?
O2 C5 C2 125.2(2) . . ?
O2 C5 C6 115.2(2) . . ?
C2 C5 C6 119.6(2) . . ?
F3 C6 F1 106.2(2) . . ?
F3 C6 F2 107.3(2) . . ?
F1 C6 F2 107.5(2) . . ?
F3 C6 C5 110.8(2) . . ?
F1 C6 C5 112.5(2) . . ?
F2 C6 C5 112.2(2) . . ?
N3 C7 C8 122.5(2) . . ?
N3 C7 N2 115.92(18) . . ?
C8 C7 N2 121.6(2) . . ?
C9 C8 C7 117.8(2) . . ?
C10 C9 C8 120.2(2) . . ?
C11 C10 C9 118.2(2) . . ?
N3 C11 C10 123.3(2) . . ?
N4 C12 N5 110.9(2) . . ?
C13 C14 N4 109.5(2) . . ?
C14 C13 N5 106.4(2) . . ?
N5 C15 C16 114.14(18) . . ?
C17 C16 C21 117.9(2) . . ?
C17 C16 C15 119.3(2) . . ?
C21 C16 C15 122.7(2) . . ?
C16 C17 C18 121.2(3) . . ?
C19 C18 C17 120.4(3) . . ?
C18 C19 C20 119.3(3) . . ?
C19 C20 C21 120.7(3) . . ?
C16 C21 C20 120.4(2) . . ?

loop_
_geom_bond_atom_site_label_1
_geom_bond_atom_site_label_2
_geom_bond_distance
_geom_bond_site_symmetry_2
_geom_bond_publ_flag
Ag N4 2.1406(18) . ?
Ag N1 2.2612(19) . ?
Ag N3 2.3624(18) . ?
N1 C3 1.317(3) . ?
N1 N2 1.406(2) . ?
N2 C7 1.414(3) . ?
N2 C1 1.422(3) . ?
N3 C7 1.339(3) . ?
N3 C11 1.355(3) . ?
N5 C12 1.353(3) . ?
N5 C13 1.380(3) . ?
N5 C15 1.471(3) . ?
N4 C12 1.324(3) . ?
N4 C14 1.387(3) . ?
O1 C1 1.241(3) . ?
O2 C5 1.235(3) . ?
F1 C6 1.336(3) . ?
F2 C6 1.345(3) . ?
F3 C6 1.335(3) . ?
C1 C2 1.457(3) . ?
C2 C5 1.429(3) . ?
C2 C3 1.433(3) . ?
C3 C4 1.508(3) . ?
C5 C6 1.562(4) . ?
C7 C8 1.406(3) . ?
C8 C9 1.385(4) . ?
C9 C10 1.381(4) . ?
C10 C11 1.376(4) . ?
C14 C13 1.353(4) . ?
C15 C16 1.522(3) . ?
C16 C17 1.385(3) . ?
C16 C21 1.386(3) . ?
C17 C18 1.390(4) . ?
C18 C19 1.367(4) . ?
C19 C20 1.370(4) . ?
C20 C21 1.399(4) . ?

loop_
_geom_hbond_atom_site_label_D
_geom_hbond_atom_site_label_H
_geom_hbond_atom_site_label_A
_geom_hbond_distance_DH
_geom_hbond_distance_HA
_geom_hbond_distance_DA
_geom_hbond_angle_DHA
_geom_hbond_site_symmetry_A
C8 H8 O1 0.93 2.31 2.918(3) 123.0 .
C13 H13 O1 0.93 2.64 3.452(3) 146.1 1_545
C15 H15A O2 0.97 2.63 3.485(3) 146.7 4_545
C15 H15B F1 0.97 2.56 3.162(3) 120.5 1_545

loop_
_geom_torsion_atom_site_label_1
_geom_torsion_atom_site_label_2
_geom_torsion_atom_site_label_3
_geom_torsion_atom_site_label_4
_geom_torsion
_geom_torsion_site_symmetry_1
_geom_torsion_site_symmetry_2
_geom_torsion_site_symmetry_3
_geom_torsion_site_symmetry_4
_geom_torsion_publ_flag
C3 N1 N2 C7 -176.87(18) . . . . ?
Ag N1 N2 C7 11.5(2) . . . . ?
C3 N1 N2 C1 0.8(2) . . . . ?
Ag N1 N2 C1 -170.91(13) . . . . ?
N1 N2 C1 O1 178.7(2) . . . . ?
C7 N2 C1 O1 -4.0(4) . . . . ?
N1 N2 C1 C2 -0.6(2) . . . . ?
C7 N2 C1 C2 176.7(2) . . . . ?
O1 C1 C2 C5 -4.4(4) . . . . ?
N2 C1 C2 C5 174.8(2) . . . . ?
O1 C1 C2 C3 -179.0(3) . . . . ?
N2 C1 C2 C3 0.2(2) . . . . ?
N2 N1 C3 C2 -0.6(2) . . . . ?
Ag N1 C3 C2 168.56(16) . . . . ?
N2 N1 C3 C4 179.3(2) . . . . ?
Ag N1 C3 C4 -11.5(3) . . . . ?
C5 C2 C3 N1 -174.7(2) . . . . ?
C1 C2 C3 N1 0.3(2) . . . . ?
C5 C2 C3 C4 5.3(4) . . . . ?
C1 C2 C3 C4 -179.7(2) . . . . ?
C3 C2 C5 O2 -7.0(4) . . . . ?
C1 C2 C5 O2 179.3(2) . . . . ?
C3 C2 C5 C6 172.2(2) . . . . ?
C1 C2 C5 C6 -1.6(4) . . . . ?
O2 C5 C6 F3 0.7(3) . . . . ?
C2 C5 C6 F3 -178.6(2) . . . . ?
O2 C5 C6 F1 -118.1(3) . . . . ?
C2 C5 C6 F1 62.7(3) . . . . ?
O2 C5 C6 F2 120.6(3) . . . . ?
C2 C5 C6 F2 -58.6(3) . . . . ?
C11 N3 C7 C8 -1.2(3) . . . . ?
Ag N3 C7 C8 -176.85(18) . . . . ?
C11 N3 C7 N2 178.10(18) . . . . ?
Ag N3 C7 N2 2.4(2) . . . . ?
N1 N2 C7 N3 -9.1(3) . . . . ?
C1 N2 C7 N3 173.7(2) . . . . ?
N1 N2 C7 C8 170.2(2) . . . . ?
C1 N2 C7 C8 -7.0(3) . . . . ?
N3 C7 C8 C9 1.2(4) . . . . ?
N2 C7 C8 C9 -178.1(2) . . . . ?
C7 C8 C9 C10 0.2(4) . . . . ?
C8 C9 C10 C11 -1.4(4) . . . . ?
C7 N3 C11 C10 -0.1(3) . . . . ?
Ag N3 C11 C10 175.17(18) . . . . ?
C9 C10 C11 N3 1.4(4) . . . . ?
C14 N4 C12 N5 0.0(3) . . . . ?
Ag N4 C12 N5 -170.01(15) . . . . ?
C13 N5 C12 N4 0.1(3) . . . . ?
C15 N5 C12 N4 -179.58(19) . . . . ?
C12 N4 C14 C13 -0.1(3) . . . . ?
Ag N4 C14 C13 170.27(17) . . . . ?
N4 C14 C13 N5 0.2(3) . . . . ?
C12 N5 C13 C14 -0.2(3) . . . . ?
C15 N5 C13 C14 179.5(2) . . . . ?
C12 N5 C15 C16 75.4(3) . . . . ?
C13 N5 C15 C16 -104.2(3) . . . . ?
N5 C15 C16 C17 -155.5(2) . . . . ?
N5 C15 C16 C21 27.3(3) . . . . ?
C21 C16 C17 C18 -0.4(4) . . . . ?
C15 C16 C17 C18 -177.7(3) . . . . ?
C16 C17 C18 C19 -0.1(5) . . . . ?
C17 C18 C19 C20 0.8(5) . . . . ?
C18 C19 C20 C21 -1.0(5) . . . . ?
C17 C16 C21 C20 0.2(4) . . . . ?
C15 C16 C21 C20 177.4(3) . . . . ?
C19 C20 C21 C16 0.5(5) . . . . ?
